data_4038939
loop_
_publ_author_name
'Sheng, Xinru'
'Li, Errui'
'Huang, Feihe'

_publ_section_title
;
 Construction of pillar[4]arene[1]quinone--1,10-dibromodecane
 pseudorotaxanes in solution and in the solid state
;
_journal_name_full 'Beilstein Journal of Organic Chemistry'
_journal_page_first 2954
_journal_page_last 2959
_journal_paper_doi 10.3762/bjoc.16.245
_journal_volume 16
_journal_year 2020
_chemical_formula_moiety 'C5 H10 Br, C51 H60 O10'
_chemical_formula_sum 'C56 H70 Br O10'
_chemical_formula_weight 983.03
_space_group_crystal_system monoclinic
_space_group_IT_number 14
_space_group_name_Hall '-P 2ybc'
_space_group_name_H-M_alt 'P 1 21/c 1'
_atom_sites_solution_hydrogens geom
_atom_sites_solution_primary dual
_audit_creation_date 2018-12-05
_audit_creation_method
;
Olex2 1.2
(compiled 2018.05.29 svn.r3508 for OlexSys, GUI svn.r5506)
;
_cell_angle_alpha 90
_cell_angle_beta 96.8000(10)
_cell_angle_gamma 90
_cell_formula_units_Z 4
_cell_length_a 17.4426(6)
_cell_length_b 19.3528(8)
_cell_length_c 15.3931(4)
_cell_measurement_reflns_used 9986
_cell_measurement_temperature 170(2)
_cell_measurement_theta_max 27.40
_cell_measurement_theta_min 2.35
_cell_volume 5159.6(3)
_computing_cell_refinement 'SAINT V8.38A (?, 2016)'
_computing_data_reduction 'SAINT V8.38A (?, 2016)'
_computing_molecular_graphics 'Olex2 (Dolomanov et al., 2009)'
_computing_publication_material 'Olex2 (Dolomanov et al., 2009)'
_computing_structure_refinement 'ShelXL (Sheldrick, 2015)'
_computing_structure_solution 'ShelXT (Sheldrick, 2015)'
_diffrn_ambient_temperature 170.0
_diffrn_measured_fraction_theta_full 0.997
_diffrn_measured_fraction_theta_max 0.996
_diffrn_measurement_device_type 'Bruker APEX-II CCD'
_diffrn_measurement_method '\f and \w scans'
_diffrn_radiation_type MoK\a
_diffrn_radiation_wavelength 0.71073
_diffrn_reflns_av_R_equivalents 0.0472
_diffrn_reflns_av_unetI/netI 0.0465
_diffrn_reflns_Laue_measured_fraction_full 0.997
_diffrn_reflns_Laue_measured_fraction_max 0.996
_diffrn_reflns_limit_h_max 22
_diffrn_reflns_limit_h_min -19
_diffrn_reflns_limit_k_max 20
_diffrn_reflns_limit_k_min -25
_diffrn_reflns_limit_l_max 19
_diffrn_reflns_limit_l_min -19
_diffrn_reflns_number 41520
_diffrn_reflns_point_group_measured_fraction_full 0.997
_diffrn_reflns_point_group_measured_fraction_max 0.996
_diffrn_reflns_theta_full 25.242
_diffrn_reflns_theta_max 27.492
_diffrn_reflns_theta_min 2.352
_diffrn_standards_number 0
_exptl_absorpt_coefficient_mu 0.854
_exptl_absorpt_correction_T_max 0.7456
_exptl_absorpt_correction_T_min 0.6858
_exptl_absorpt_correction_type multi-scan
_exptl_absorpt_process_details
;
SADABS-2016/2 (Bruker,2016/2) was used for absorption correction.
wR2(int) was 0.0672 before and 0.0511 after correction.
The Ratio of minimum to maximum transmission is 0.9198.
The \l/2 correction factor is Not present.
;
_exptl_crystal_colour red
_exptl_crystal_colour_primary red
_exptl_crystal_density_diffrn 1.265
_exptl_crystal_description block
_exptl_crystal_F_000 2084
_exptl_crystal_size_max 0.336
_exptl_crystal_size_mid 0.139
_exptl_crystal_size_min 0.116
_refine_diff_density_max 0.561
_refine_diff_density_min -0.709
_refine_diff_density_rms 0.058
_refine_ls_extinction_method none
_refine_ls_goodness_of_fit_ref 1.046
_refine_ls_hydrogen_treatment constr
_refine_ls_matrix_type full
_refine_ls_number_parameters 612
_refine_ls_number_reflns 11778
_refine_ls_number_restraints 0
_refine_ls_restrained_S_all 1.046
_refine_ls_R_factor_all 0.0705
_refine_ls_R_factor_gt 0.0480
_refine_ls_shift/su_max 0.001
_refine_ls_shift/su_mean 0.000
_refine_ls_structure_factor_coef Fsqd
_refine_ls_weighting_details 'w=1/[\s^2^(Fo^2^)+(0.0638P)^2^+1.6502P] where P=(Fo^2^+2Fc^2^)/3'
_refine_ls_weighting_scheme calc
_refine_ls_wR_factor_gt 0.1227
_refine_ls_wR_factor_ref 0.1350
_reflns_Friedel_coverage 0.000
_reflns_number_gt 8600
_reflns_number_total 11778
_reflns_threshold_expression 'I > 2\s(I)'
_cod_data_source_file 1860-5397-16-245-S2.cif
_cod_data_source_block 181205_p5q_10br_0ma
_cod_database_code 4038939
_shelx_shelxl_version_number 2016/6
_shelx_space_group_comment
;
The symmetry employed for this shelxl refinement is uniquely defined
by the following loop, which should always be used as a source of
symmetry information in preference to the above space-group names.
They are only intended as comments.
;
_shelx_estimated_absorpt_t_max 0.907
_shelx_estimated_absorpt_t_min 0.762
_olex2_refinement_description
;
1. Fixed Uiso
 At 1.2 times of:
  All C(H) groups, All C(H,H) groups
 At 1.5 times of:
  All C(H,H,H) groups
2.a Secondary CH2 refined with riding coordinates:
 C52(H52A,H52B), C53(H53A,H53B), C54(H54A,H54B), C55(H55A,H55B), C56(H56A,
 H56B), C1(H1A,H1B), C8(H8A,H8B), C15(H15A,H15B), C17(H17A,H17B), C19(H19A,
 H19B), C26(H26A,H26B), C28(H28A,H28B), C30(H30A,H30B), C37(H37A,H37B),
 C39(H39A,H39B), C41(H41A,H41B), C48(H48A,H48B), C50(H50A,H50B)
2.b Aromatic/amide H refined with riding coordinates:
 C3(H3), C6(H6), C10(H10), C13(H13), C21(H21), C24(H24), C32(H32), C35(H35),
 C43(H43), C46(H46)
2.c Idealised Me refined as rotating group:
 C16(H16A,H16B,H16C), C18(H18A,H18B,H18C), C27(H27A,H27B,H27C), C29(H29A,H29B,
 H29C), C38(H38A,H38B,H38C), C40(H40A,H40B,H40C), C49(H49A,H49B,H49C), C51(H51A,
 H51B,H51C)
;
_olex2_submission_special_instructions 'No special instructions were received'

loop_
_space_group_symop_operation_xyz
'x, y, z'
'-x, y+1/2, -z+1/2'
'-x, -y, -z'
'x, -y-1/2, z-1/2'

loop_
_atom_site_label
_atom_site_type_symbol
_atom_site_fract_x
_atom_site_fract_y
_atom_site_fract_z
_atom_site_U_iso_or_equiv
_atom_site_adp_type
_atom_site_occupancy
_atom_site_site_symmetry_order
_atom_site_calc_flag
_atom_site_refinement_flags_posn
_atom_site_refinement_flags_adp
_atom_site_refinement_flags_occupancy
_atom_site_disorder_assembly
_atom_site_disorder_group
Br1 Br 0.14362(2) 0.48983(2) 0.19064(2) 0.06644(12) Uani 1 1 d . . . . .
C52 C 0.24169(15) 0.52995(14) 0.23991(17) 0.0547(6) Uani 1 1 d . . . . .
H52A H 0.276232 0.532411 0.193389 0.066 Uiso 1 1 calc R . . . .
H52B H 0.232327 0.577832 0.258689 0.066 Uiso 1 1 calc R . . . .
C53 C 0.28193(14) 0.49151(12) 0.31549(15) 0.0454(5) Uani 1 1 d . . . . .
H53A H 0.290156 0.443145 0.297795 0.054 Uiso 1 1 calc R . . . .
H53B H 0.248809 0.490727 0.363453 0.054 Uiso 1 1 calc R . . . .
C54 C 0.35858(14) 0.52338(12) 0.34846(16) 0.0450(5) Uani 1 1 d . . . . .
H54A H 0.350256 0.572484 0.362746 0.054 Uiso 1 1 calc R . . . .
H54B H 0.392157 0.522133 0.300939 0.054 Uiso 1 1 calc R . . . .
C55 C 0.40026(15) 0.48808(14) 0.42851(17) 0.0507(6) Uani 1 1 d . . . . .
H55A H 0.405866 0.438399 0.415267 0.061 Uiso 1 1 calc R . . . .
H55B H 0.367895 0.491651 0.476989 0.061 Uiso 1 1 calc R . . . .
C56 C 0.47974(14) 0.51756(13) 0.45921(16) 0.0471(5) Uani 1 1 d . . . . .
H56A H 0.474394 0.567433 0.471501 0.057 Uiso 1 1 calc R . . . .
H56B H 0.512575 0.513099 0.411271 0.057 Uiso 1 1 calc R . . . .
O1 O 0.32792(8) 0.30773(9) 0.47166(9) 0.0453(4) Uani 1 1 d . . . . .
O2 O 0.17442(9) 0.27444(9) 0.15586(10) 0.0478(4) Uani 1 1 d . . . . .
O3 O 0.26038(12) 0.53265(9) 0.60227(11) 0.0639(5) Uani 1 1 d . . . . .
O4 O 0.04535(8) 0.38933(7) 0.37825(9) 0.0362(3) Uani 1 1 d . . . . .
O5 O 0.34402(8) 0.73401(8) 0.38359(9) 0.0393(3) Uani 1 1 d . . . . .
O6 O 0.04132(8) 0.64348(8) 0.36127(9) 0.0389(3) Uani 1 1 d . . . . .
O7 O 0.45915(8) 0.60709(8) 0.13506(10) 0.0412(3) Uani 1 1 d . . . . .
O8 O 0.15795(8) 0.70227(8) 0.08301(9) 0.0383(3) Uani 1 1 d . . . . .
O9 O 0.46047(8) 0.36114(8) 0.20944(10) 0.0403(3) Uani 1 1 d . . . . .
O10 O 0.23137(9) 0.46112(9) -0.03751(10) 0.0467(4) Uani 1 1 d . . . . .
C1 C 0.33835(12) 0.27423(10) 0.16129(13) 0.0347(4) Uani 1 1 d . . . . .
H1A H 0.309647 0.241898 0.119489 0.042 Uiso 1 1 calc R . . . .
H1B H 0.390487 0.254877 0.178420 0.042 Uiso 1 1 calc R . . . .
C2 C 0.29666(11) 0.28189(10) 0.24117(12) 0.0307(4) Uani 1 1 d . . . . .
C3 C 0.33316(11) 0.29040(10) 0.32206(13) 0.0331(4) Uani 1 1 d . . . . .
H3 H 0.388008 0.290161 0.330016 0.040 Uiso 1 1 calc R . . . .
C4 C 0.29173(11) 0.30010(10) 0.39907(12) 0.0320(4) Uani 1 1 d . . . . .
C5 C 0.20594(11) 0.29983(9) 0.38658(12) 0.0301(4) Uani 1 1 d . . . . .
C6 C 0.16956(11) 0.29092(10) 0.30589(13) 0.0345(4) Uani 1 1 d . . . . .
H6 H 0.114714 0.290348 0.298173 0.041 Uiso 1 1 calc R . . . .
C7 C 0.21059(12) 0.28198(10) 0.22869(13) 0.0336(4) Uani 1 1 d . . . . .
C8 C 0.16423(11) 0.31367(10) 0.46517(12) 0.0330(4) Uani 1 1 d . . . . .
H8A H 0.193004 0.292359 0.517718 0.040 Uiso 1 1 calc R . . . .
H8B H 0.112176 0.292606 0.456117 0.040 Uiso 1 1 calc R . . . .
C9 C 0.15703(11) 0.39088(10) 0.47933(11) 0.0298(4) Uani 1 1 d . . . . .
C10 C 0.21094(12) 0.42646(11) 0.53504(12) 0.0360(4) Uani 1 1 d . . . . .
H10 H 0.253422 0.402158 0.565050 0.043 Uiso 1 1 calc R . . . .
C11 C 0.20434(13) 0.49720(11) 0.54815(12) 0.0370(5) Uani 1 1 d . . . . .
C12 C 0.14324(12) 0.53420(10) 0.50350(11) 0.0319(4) Uani 1 1 d . . . . .
C13 C 0.08912(12) 0.49814(10) 0.44668(13) 0.0323(4) Uani 1 1 d . . . . .
H13 H 0.046789 0.522371 0.416251 0.039 Uiso 1 1 calc R . . . .
C14 C 0.09598(11) 0.42773(10) 0.43385(12) 0.0301(4) Uani 1 1 d . . . . .
C15 C 0.2827(2) 0.50190(15) 0.68594(18) 0.0683(9) Uani 1 1 d . . . . .
H15A H 0.267697 0.452539 0.684053 0.082 Uiso 1 1 calc R . . . .
H15B H 0.339521 0.504469 0.699820 0.082 Uiso 1 1 calc R . . . .
C16 C 0.2477(3) 0.5355(3) 0.7516(2) 0.1254(18) Uani 1 1 d . . . . .
H16A H 0.191647 0.536861 0.735187 0.188 Uiso 1 1 calc GR . . . .
H16B H 0.267612 0.582729 0.758695 0.188 Uiso 1 1 calc GR . . . .
H16C H 0.259182 0.510316 0.806862 0.188 Uiso 1 1 calc GR . . . .
C17 C -0.01137(11) 0.42491(11) 0.32031(13) 0.0341(4) Uani 1 1 d . . . . .
H17A H 0.013072 0.461712 0.288384 0.041 Uiso 1 1 calc R . . . .
H17B H -0.050597 0.446233 0.353383 0.041 Uiso 1 1 calc R . . . .
C18 C -0.04805(15) 0.37150(14) 0.25741(17) 0.0562(6) Uani 1 1 d . . . . .
H18A H -0.088998 0.393126 0.217403 0.084 Uiso 1 1 calc GR . . . .
H18B H -0.070145 0.334531 0.290158 0.084 Uiso 1 1 calc GR . . . .
H18C H -0.008881 0.352082 0.223746 0.084 Uiso 1 1 calc GR . . . .
C19 C 0.13524(13) 0.61173(10) 0.51510(12) 0.0361(5) Uani 1 1 d . . . . .
H19A H 0.164589 0.625779 0.571323 0.043 Uiso 1 1 calc R . . . .
H19B H 0.080231 0.623180 0.517650 0.043 Uiso 1 1 calc R . . . .
C20 C 0.16461(12) 0.65220(10) 0.44104(12) 0.0318(4) Uani 1 1 d . . . . .
C21 C 0.24051(12) 0.67514(10) 0.44852(12) 0.0326(4) Uani 1 1 d . . . . .
H21 H 0.273536 0.666653 0.501055 0.039 Uiso 1 1 calc R . . . .
C22 C 0.26909(11) 0.71040(10) 0.38023(12) 0.0317(4) Uani 1 1 d . . . . .
C23 C 0.22125(11) 0.72283(9) 0.30231(12) 0.0296(4) Uani 1 1 d . . . . .
C24 C 0.14506(11) 0.70073(10) 0.29549(12) 0.0308(4) Uani 1 1 d . . . . .
H24 H 0.111767 0.709591 0.243256 0.037 Uiso 1 1 calc R . . . .
C25 C 0.11669(11) 0.66582(10) 0.36395(12) 0.0319(4) Uani 1 1 d . . . . .
C26 C 0.39348(12) 0.72499(12) 0.46334(13) 0.0390(5) Uani 1 1 d . . . . .
H26A H 0.400525 0.675192 0.476718 0.047 Uiso 1 1 calc R . . . .
H26B H 0.370821 0.747312 0.512249 0.047 Uiso 1 1 calc R . . . .
C27 C 0.46972(15) 0.75777(18) 0.45155(17) 0.0655(8) Uani 1 1 d . . . . .
H27A H 0.491848 0.734866 0.403491 0.098 Uiso 1 1 calc GR . . . .
H27B H 0.505065 0.752898 0.505631 0.098 Uiso 1 1 calc GR . . . .
H27C H 0.461929 0.806903 0.437853 0.098 Uiso 1 1 calc GR . . . .
C28 C -0.00940(12) 0.65433(13) 0.28389(14) 0.0427(5) Uani 1 1 d . . . . .
H28A H 0.010058 0.630505 0.233969 0.051 Uiso 1 1 calc R . . . .
H28B H -0.013857 0.704293 0.270455 0.051 Uiso 1 1 calc R . . . .
C29 C -0.08698(13) 0.62528(13) 0.29965(16) 0.0479(5) Uani 1 1 d . . . . .
H29A H -0.123933 0.631901 0.247205 0.072 Uiso 1 1 calc GR . . . .
H29B H -0.105543 0.649275 0.349187 0.072 Uiso 1 1 calc GR . . . .
H29C H -0.081767 0.575838 0.312774 0.072 Uiso 1 1 calc GR . . . .
C30 C 0.25243(12) 0.75780(10) 0.22518(12) 0.0318(4) Uani 1 1 d . . . . .
H30A H 0.211058 0.785814 0.192632 0.038 Uiso 1 1 calc R . . . .
H30B H 0.295130 0.789278 0.247073 0.038 Uiso 1 1 calc R . . . .
C31 C 0.28153(11) 0.70504(10) 0.16402(11) 0.0289(4) Uani 1 1 d . . . . .
C32 C 0.35718(11) 0.68146(10) 0.17831(12) 0.0304(4) Uani 1 1 d . . . . .
H32 H 0.390948 0.699803 0.225654 0.036 Uiso 1 1 calc R . . . .
C33 C 0.38445(11) 0.63164(10) 0.12481(12) 0.0311(4) Uani 1 1 d . . . . .
C34 C 0.33534(11) 0.60295(10) 0.05563(11) 0.0307(4) Uani 1 1 d . . . . .
C35 C 0.26017(12) 0.62702(10) 0.04074(12) 0.0332(4) Uani 1 1 d . . . . .
H35 H 0.226623 0.608739 -0.006836 0.040 Uiso 1 1 calc R . . . .
C36 C 0.23239(11) 0.67748(10) 0.09389(12) 0.0318(4) Uani 1 1 d . . . . .
C37 C 0.51557(13) 0.64236(13) 0.19186(17) 0.0487(6) Uani 1 1 d . . . . .
H37A H 0.508296 0.633241 0.253637 0.058 Uiso 1 1 calc R . . . .
H37B H 0.511985 0.692787 0.181360 0.058 Uiso 1 1 calc R . . . .
C38 C 0.59307(15) 0.61528(15) 0.1722(2) 0.0708(9) Uani 1 1 d . . . . .
H38A H 0.601032 0.627673 0.112205 0.106 Uiso 1 1 calc GR . . . .
H38B H 0.594233 0.564891 0.178522 0.106 Uiso 1 1 calc GR . . . .
H38C H 0.634117 0.635746 0.213183 0.106 Uiso 1 1 calc GR . . . .
C39 C 0.10639(13) 0.67626(13) 0.01171(15) 0.0462(5) Uani 1 1 d . . . . .
H39A H 0.102373 0.625363 0.015866 0.055 Uiso 1 1 calc R . . . .
H39B H 0.125598 0.687890 -0.044498 0.055 Uiso 1 1 calc R . . . .
C40 C 0.02858(14) 0.70901(14) 0.01622(18) 0.0546(6) Uani 1 1 d . . . . .
H40A H -0.008335 0.691258 -0.031509 0.082 Uiso 1 1 calc GR . . . .
H40B H 0.032962 0.759257 0.010649 0.082 Uiso 1 1 calc GR . . . .
H40C H 0.010511 0.697811 0.072464 0.082 Uiso 1 1 calc GR . . . .
C41 C 0.36327(13) 0.54566(11) 0.00003(12) 0.0364(4) Uani 1 1 d . . . . .
H41A H 0.417960 0.554174 -0.007985 0.044 Uiso 1 1 calc R . . . .
H41B H 0.332747 0.546463 -0.058431 0.044 Uiso 1 1 calc R . . . .
C42 C 0.35624(12) 0.47471(10) 0.04069(12) 0.0327(4) Uani 1 1 d . . . . .
C43 C 0.41470(12) 0.45012(11) 0.10241(12) 0.0339(4) Uani 1 1 d . . . . .
H43 H 0.459825 0.477204 0.116937 0.041 Uiso 1 1 calc R . . . .
C44 C 0.40816(11) 0.38645(10) 0.14325(12) 0.0327(4) Uani 1 1 d . . . . .
C45 C 0.34516(11) 0.34385(10) 0.11802(12) 0.0324(4) Uani 1 1 d . . . . .
C46 C 0.28715(12) 0.36814(11) 0.05576(12) 0.0352(4) Uani 1 1 d . . . . .
H46 H 0.244112 0.339336 0.037612 0.042 Uiso 1 1 calc R . . . .
C47 C 0.29080(12) 0.43362(11) 0.01956(12) 0.0356(4) Uani 1 1 d . . . . .
C48 C 0.52312(12) 0.40375(12) 0.24421(15) 0.0432(5) Uani 1 1 d . . . . .
H48A H 0.504305 0.450298 0.257906 0.052 Uiso 1 1 calc R . . . .
H48B H 0.560981 0.408601 0.201495 0.052 Uiso 1 1 calc R . . . .
C49 C 0.56005(14) 0.36858(13) 0.32676(16) 0.0502(6) Uani 1 1 d . . . . .
H49A H 0.579437 0.323055 0.312013 0.075 Uiso 1 1 calc GR . . . .
H49B H 0.521590 0.363102 0.367790 0.075 Uiso 1 1 calc GR . . . .
H49C H 0.602991 0.396863 0.353846 0.075 Uiso 1 1 calc GR . . . .
C50 C 0.15837(14) 0.42563(14) -0.04535(15) 0.0497(6) Uani 1 1 d . . . . .
H50A H 0.145209 0.412609 0.013289 0.060 Uiso 1 1 calc R . . . .
H50B H 0.161153 0.382995 -0.080376 0.060 Uiso 1 1 calc R . . . .
C51 C 0.09802(17) 0.47336(16) -0.08948(19) 0.0648(7) Uani 1 1 d . . . . .
H51A H 0.111398 0.485745 -0.147555 0.097 Uiso 1 1 calc GR . . . .
H51B H 0.095555 0.515292 -0.054230 0.097 Uiso 1 1 calc GR . . . .
H51C H 0.047707 0.450199 -0.095473 0.097 Uiso 1 1 calc GR . . . .

loop_
_atom_site_aniso_label
_atom_site_aniso_U_11
_atom_site_aniso_U_22
_atom_site_aniso_U_33
_atom_site_aniso_U_23
_atom_site_aniso_U_13
_atom_site_aniso_U_12
Br1 0.05242(17) 0.0974(3) 0.04980(16) -0.00170(13) 0.00711(12) -0.02125(14)
C52 0.0505(14) 0.0526(16) 0.0594(15) 0.0160(12) -0.0005(11) -0.0122(12)
C53 0.0496(13) 0.0454(14) 0.0417(12) 0.0082(9) 0.0079(10) -0.0042(10)
C54 0.0474(13) 0.0404(13) 0.0478(13) 0.0022(10) 0.0087(10) 0.0038(10)
C55 0.0489(14) 0.0512(15) 0.0522(14) 0.0068(11) 0.0067(11) 0.0023(11)
C56 0.0501(14) 0.0440(14) 0.0478(13) 0.0005(10) 0.0077(10) 0.0055(11)
O1 0.0393(8) 0.0645(11) 0.0310(7) 0.0071(7) -0.0009(6) 0.0040(7)
O2 0.0464(9) 0.0569(10) 0.0386(8) -0.0121(7) -0.0009(7) -0.0114(8)
O3 0.0903(14) 0.0514(11) 0.0422(9) 0.0099(8) -0.0246(9) -0.0253(10)
O4 0.0328(7) 0.0295(8) 0.0446(8) 0.0001(6) -0.0029(6) -0.0003(6)
O5 0.0373(8) 0.0500(9) 0.0311(7) 0.0031(6) 0.0066(6) -0.0108(7)
O6 0.0353(7) 0.0454(9) 0.0377(7) 0.0058(6) 0.0109(6) -0.0058(6)
O7 0.0337(8) 0.0354(8) 0.0544(9) -0.0074(7) 0.0051(6) 0.0009(6)
O8 0.0349(8) 0.0442(9) 0.0354(7) 0.0033(6) 0.0029(6) 0.0041(6)
O9 0.0365(8) 0.0339(8) 0.0486(8) 0.0001(6) -0.0026(6) -0.0007(6)
O10 0.0485(9) 0.0504(10) 0.0386(8) 0.0086(7) -0.0059(7) -0.0071(7)
C1 0.0425(11) 0.0266(10) 0.0356(10) -0.0054(8) 0.0076(8) 0.0005(8)
C2 0.0377(10) 0.0197(9) 0.0350(10) -0.0016(7) 0.0063(8) -0.0006(8)
C3 0.0293(10) 0.0323(11) 0.0378(10) 0.0029(8) 0.0050(8) 0.0035(8)
C4 0.0348(10) 0.0285(10) 0.0324(9) 0.0077(7) 0.0032(8) 0.0034(8)
C5 0.0343(10) 0.0214(9) 0.0351(9) 0.0059(7) 0.0061(8) 0.0006(8)
C6 0.0296(10) 0.0327(11) 0.0409(10) -0.0031(8) 0.0038(8) -0.0030(8)
C7 0.0383(11) 0.0256(10) 0.0366(10) -0.0039(8) 0.0028(8) -0.0045(8)
C8 0.0355(10) 0.0314(11) 0.0331(9) 0.0097(8) 0.0078(8) -0.0001(8)
C9 0.0340(10) 0.0317(10) 0.0255(8) 0.0059(7) 0.0109(7) -0.0009(8)
C10 0.0410(11) 0.0390(12) 0.0276(9) 0.0091(8) 0.0026(8) -0.0022(9)
C11 0.0463(12) 0.0415(13) 0.0227(9) 0.0053(8) 0.0019(8) -0.0110(9)
C12 0.0434(11) 0.0321(11) 0.0224(8) 0.0017(7) 0.0134(8) -0.0050(8)
C13 0.0334(10) 0.0323(11) 0.0329(9) 0.0035(7) 0.0105(8) 0.0000(8)
C14 0.0313(10) 0.0316(11) 0.0284(9) 0.0012(7) 0.0083(7) -0.0032(8)
C15 0.086(2) 0.0638(19) 0.0470(15) 0.0060(12) -0.0256(14) -0.0116(15)
C16 0.161(4) 0.161(4) 0.060(2) 0.040(3) 0.041(3) 0.049(4)
C17 0.0321(10) 0.0342(11) 0.0361(10) 0.0033(8) 0.0041(8) 0.0009(8)
C18 0.0545(15) 0.0507(16) 0.0582(15) -0.0073(11) -0.0152(12) 0.0049(12)
C19 0.0524(12) 0.0321(11) 0.0263(9) -0.0021(7) 0.0158(8) -0.0061(9)
C20 0.0464(11) 0.0247(10) 0.0267(9) -0.0038(7) 0.0142(8) -0.0021(8)
C21 0.0445(11) 0.0292(10) 0.0250(8) -0.0023(7) 0.0079(8) -0.0016(8)
C22 0.0378(10) 0.0275(10) 0.0314(9) -0.0047(7) 0.0106(8) -0.0037(8)
C23 0.0392(10) 0.0220(9) 0.0294(9) 0.0004(7) 0.0115(8) 0.0009(8)
C24 0.0378(10) 0.0259(10) 0.0301(9) 0.0013(7) 0.0100(8) 0.0008(8)
C25 0.0377(10) 0.0265(10) 0.0338(9) -0.0022(7) 0.0139(8) -0.0018(8)
C26 0.0410(11) 0.0441(13) 0.0320(10) -0.0031(8) 0.0049(8) -0.0046(9)
C27 0.0480(15) 0.097(2) 0.0506(14) 0.0054(14) 0.0033(11) -0.0201(15)
C28 0.0393(12) 0.0469(13) 0.0426(11) 0.0045(9) 0.0080(9) -0.0023(10)
C29 0.0402(12) 0.0493(14) 0.0557(13) 0.0037(11) 0.0117(10) -0.0029(10)
C30 0.0400(11) 0.0264(10) 0.0304(9) 0.0045(7) 0.0106(8) -0.0018(8)
C31 0.0367(10) 0.0245(10) 0.0271(8) 0.0076(7) 0.0103(7) -0.0016(8)
C32 0.0356(10) 0.0274(10) 0.0286(9) 0.0045(7) 0.0060(7) -0.0053(8)
C33 0.0322(10) 0.0282(10) 0.0342(9) 0.0058(7) 0.0084(8) -0.0007(8)
C34 0.0403(11) 0.0272(10) 0.0260(8) 0.0042(7) 0.0103(7) -0.0020(8)
C35 0.0419(11) 0.0335(11) 0.0246(9) 0.0044(7) 0.0053(8) -0.0020(9)
C36 0.0364(10) 0.0331(11) 0.0274(9) 0.0100(7) 0.0097(7) 0.0000(8)
C37 0.0397(12) 0.0386(13) 0.0664(15) -0.0074(11) 0.0002(10) -0.0013(10)
C38 0.0418(14) 0.0496(17) 0.118(3) -0.0183(16) -0.0041(15) 0.0045(12)
C39 0.0428(12) 0.0457(14) 0.0483(12) -0.0007(10) -0.0027(10) -0.0018(10)
C40 0.0402(13) 0.0543(16) 0.0671(16) 0.0050(12) -0.0025(11) 0.0003(11)
C41 0.0462(12) 0.0352(11) 0.0299(9) 0.0002(8) 0.0134(8) -0.0012(9)
C42 0.0418(11) 0.0310(11) 0.0272(9) -0.0032(7) 0.0122(8) 0.0007(8)
C43 0.0342(10) 0.0323(11) 0.0368(10) -0.0065(8) 0.0107(8) -0.0010(8)
C44 0.0357(10) 0.0311(11) 0.0321(9) -0.0056(7) 0.0078(8) 0.0028(8)
C45 0.0402(11) 0.0293(10) 0.0290(9) -0.0063(7) 0.0097(8) -0.0006(8)
C46 0.0421(11) 0.0343(11) 0.0291(9) -0.0050(8) 0.0044(8) -0.0062(9)
C47 0.0433(11) 0.0376(12) 0.0258(9) -0.0035(8) 0.0039(8) -0.0008(9)
C48 0.0386(12) 0.0411(13) 0.0485(12) -0.0020(10) -0.0005(9) -0.0028(10)
C49 0.0457(13) 0.0483(15) 0.0538(14) -0.0016(11) -0.0055(10) 0.0028(11)
C50 0.0513(14) 0.0544(15) 0.0403(12) -0.0010(10) -0.0068(10) -0.0095(11)
C51 0.0593(17) 0.0664(19) 0.0630(17) -0.0017(13) -0.0159(13) -0.0003(14)

loop_
_atom_type_symbol
_atom_type_description
_atom_type_scat_dispersion_real
_atom_type_scat_dispersion_imag
_atom_type_scat_source
C C 0.0033 0.0016 'International Tables Vol C Tables 4.2.6.8 and 6.1.1.4'
H H 0.0000 0.0000 'International Tables Vol C Tables 4.2.6.8 and 6.1.1.4'
Br Br -0.2901 2.4595 'International Tables Vol C Tables 4.2.6.8 and 6.1.1.4'
O O 0.0106 0.0060 'International Tables Vol C Tables 4.2.6.8 and 6.1.1.4'

loop_
_geom_angle_atom_site_label_1
_geom_angle_atom_site_label_2
_geom_angle_atom_site_label_3
_geom_angle
_geom_angle_site_symmetry_1
_geom_angle_site_symmetry_3
_geom_angle_publ_flag
Br1 C52 H52A 108.6 . . ?
Br1 C52 H52B 108.6 . . ?
H52A C52 H52B 107.6 . . ?
C53 C52 Br1 114.64(17) . . ?
C53 C52 H52A 108.6 . . ?
C53 C52 H52B 108.6 . . ?
C52 C53 H53A 109.2 . . ?
C52 C53 H53B 109.2 . . ?
C52 C53 C54 112.17(19) . . ?
H53A C53 H53B 107.9 . . ?
C54 C53 H53A 109.2 . . ?
C54 C53 H53B 109.2 . . ?
C53 C54 H54A 108.7 . . ?
C53 C54 H54B 108.7 . . ?
C53 C54 C55 114.2(2) . . ?
H54A C54 H54B 107.6 . . ?
C55 C54 H54A 108.7 . . ?
C55 C54 H54B 108.7 . . ?
C54 C55 H55A 108.6 . . ?
C54 C55 H55B 108.6 . . ?
C54 C55 C56 114.5(2) . . ?
H55A C55 H55B 107.6 . . ?
C56 C55 H55A 108.6 . . ?
C56 C55 H55B 108.6 . . ?
C55 C56 C56 113.9(3) . 3_666 ?
C55 C56 H56A 108.8 . . ?
C55 C56 H56B 108.8 . . ?
C56 C56 H56A 108.8 3_666 . ?
C56 C56 H56B 108.8 3_666 . ?
H56A C56 H56B 107.7 . . ?
C11 O3 C15 115.59(19) . . ?
C14 O4 C17 118.37(15) . . ?
C22 O5 C26 117.76(15) . . ?
C25 O6 C28 118.55(15) . . ?
C33 O7 C37 118.97(16) . . ?
C36 O8 C39 118.07(16) . . ?
C44 O9 C48 119.03(16) . . ?
C47 O10 C50 117.30(17) . . ?
H1A C1 H1B 108.2 . . ?
C2 C1 H1A 109.7 . . ?
C2 C1 H1B 109.7 . . ?
C2 C1 C45 109.99(15) . . ?
C45 C1 H1A 109.7 . . ?
C45 C1 H1B 109.7 . . ?
C3 C2 C1 123.21(18) . . ?
C3 C2 C7 118.69(17) . . ?
C7 C2 C1 118.07(17) . . ?
C2 C3 H3 118.7 . . ?
C2 C3 C4 122.66(18) . . ?
C4 C3 H3 118.7 . . ?
O1 C4 C3 120.05(18) . . ?
O1 C4 C5 121.37(18) . . ?
C3 C4 C5 118.58(17) . . ?
C4 C5 C8 118.02(17) . . ?
C6 C5 C4 118.71(17) . . ?
C6 C5 C8 123.18(18) . . ?
C5 C6 H6 118.5 . . ?
C5 C6 C7 122.94(18) . . ?
C7 C6 H6 118.5 . . ?
O2 C7 C2 121.20(18) . . ?
O2 C7 C6 120.39(19) . . ?
C6 C7 C2 118.41(17) . . ?
C5 C8 H8A 109.6 . . ?
C5 C8 H8B 109.6 . . ?
C5 C8 C9 110.26(15) . . ?
H8A C8 H8B 108.1 . . ?
C9 C8 H8A 109.6 . . ?
C9 C8 H8B 109.6 . . ?
C10 C9 C8 121.26(18) . . ?
C10 C9 C14 118.63(18) . . ?
C14 C9 C8 120.09(17) . . ?
C9 C10 H10 119.3 . . ?
C9 C10 C11 121.30(19) . . ?
C11 C10 H10 119.3 . . ?
O3 C11 C10 120.6(2) . . ?
O3 C11 C12 118.97(19) . . ?
C10 C11 C12 120.35(19) . . ?
C11 C12 C13 118.20(18) . . ?
C11 C12 C19 121.62(18) . . ?
C13 C12 C19 120.18(19) . . ?
C12 C13 H13 119.4 . . ?
C14 C13 C12 121.21(19) . . ?
C14 C13 H13 119.4 . . ?
O4 C14 C9 115.56(17) . . ?
O4 C14 C13 124.17(18) . . ?
C13 C14 C9 120.27(18) . . ?
O3 C15 H15A 109.4 . . ?
O3 C15 H15B 109.4 . . ?
H15A C15 H15B 108.0 . . ?
C16 C15 O3 111.2(3) . . ?
C16 C15 H15A 109.4 . . ?
C16 C15 H15B 109.4 . . ?
C15 C16 H16A 109.5 . . ?
C15 C16 H16B 109.5 . . ?
C15 C16 H16C 109.5 . . ?
H16A C16 H16B 109.5 . . ?
H16A C16 H16C 109.5 . . ?
H16B C16 H16C 109.5 . . ?
O4 C17 H17A 110.5 . . ?
O4 C17 H17B 110.5 . . ?
O4 C17 C18 106.30(17) . . ?
H17A C17 H17B 108.7 . . ?
C18 C17 H17A 110.5 . . ?
C18 C17 H17B 110.5 . . ?
C17 C18 H18A 109.5 . . ?
C17 C18 H18B 109.5 . . ?
C17 C18 H18C 109.5 . . ?
H18A C18 H18B 109.5 . . ?
H18A C18 H18C 109.5 . . ?
H18B C18 H18C 109.5 . . ?
C12 C19 H19A 109.2 . . ?
C12 C19 H19B 109.2 . . ?
C12 C19 C20 112.12(15) . . ?
H19A C19 H19B 107.9 . . ?
C20 C19 H19A 109.2 . . ?
C20 C19 H19B 109.2 . . ?
C21 C20 C19 120.34(18) . . ?
C21 C20 C25 118.70(17) . . ?
C25 C20 C19 120.95(18) . . ?
C20 C21 H21 119.4 . . ?
C20 C21 C22 121.12(18) . . ?
C22 C21 H21 119.4 . . ?
O5 C22 C21 123.75(18) . . ?
O5 C22 C23 116.21(16) . . ?
C21 C22 C23 120.04(18) . . ?
C22 C23 C30 120.90(17) . . ?
C24 C23 C22 118.72(17) . . ?
C24 C23 C30 120.35(17) . . ?
C23 C24 H24 119.5 . . ?
C23 C24 C25 121.03(18) . . ?
C25 C24 H24 119.5 . . ?
O6 C25 C20 116.07(16) . . ?
O6 C25 C24 123.55(18) . . ?
C24 C25 C20 120.37(18) . . ?
O5 C26 H26A 110.2 . . ?
O5 C26 H26B 110.2 . . ?
O5 C26 C27 107.34(18) . . ?
H26A C26 H26B 108.5 . . ?
C27 C26 H26A 110.2 . . ?
C27 C26 H26B 110.2 . . ?
C26 C27 H27A 109.5 . . ?
C26 C27 H27B 109.5 . . ?
C26 C27 H27C 109.5 . . ?
H27A C27 H27B 109.5 . . ?
H27A C27 H27C 109.5 . . ?
H27B C27 H27C 109.5 . . ?
O6 C28 H28A 110.3 . . ?
O6 C28 H28B 110.3 . . ?
O6 C28 C29 107.02(17) . . ?
H28A C28 H28B 108.6 . . ?
C29 C28 H28A 110.3 . . ?
C29 C28 H28B 110.3 . . ?
C28 C29 H29A 109.5 . . ?
C28 C29 H29B 109.5 . . ?
C28 C29 H29C 109.5 . . ?
H29A C29 H29B 109.5 . . ?
H29A C29 H29C 109.5 . . ?
H29B C29 H29C 109.5 . . ?
C23 C30 H30A 109.4 . . ?
C23 C30 H30B 109.4 . . ?
H30A C30 H30B 108.0 . . ?
C31 C30 C23 111.21(15) . . ?
C31 C30 H30A 109.4 . . ?
C31 C30 H30B 109.4 . . ?
C32 C31 C30 120.30(17) . . ?
C32 C31 C36 118.67(17) . . ?
C36 C31 C30 121.01(17) . . ?
C31 C32 H32 119.3 . . ?
C33 C32 C31 121.34(18) . . ?
C33 C32 H32 119.3 . . ?
O7 C33 C32 123.86(18) . . ?
O7 C33 C34 115.81(17) . . ?
C32 C33 C34 120.33(18) . . ?
C33 C34 C41 120.72(18) . . ?
C35 C34 C33 118.33(17) . . ?
C35 C34 C41 120.93(18) . . ?
C34 C35 H35 119.1 . . ?
C34 C35 C36 121.71(18) . . ?
C36 C35 H35 119.1 . . ?
O8 C36 C31 116.31(17) . . ?
O8 C36 C35 124.08(18) . . ?
C35 C36 C31 119.60(18) . . ?
O7 C37 H37A 110.4 . . ?
O7 C37 H37B 110.4 . . ?
O7 C37 C38 106.4(2) . . ?
H37A C37 H37B 108.6 . . ?
C38 C37 H37A 110.4 . . ?
C38 C37 H37B 110.4 . . ?
C37 C38 H38A 109.5 . . ?
C37 C38 H38B 109.5 . . ?
C37 C38 H38C 109.5 . . ?
H38A C38 H38B 109.5 . . ?
H38A C38 H38C 109.5 . . ?
H38B C38 H38C 109.5 . . ?
O8 C39 H39A 110.2 . . ?
O8 C39 H39B 110.2 . . ?
O8 C39 C40 107.78(19) . . ?
H39A C39 H39B 108.5 . . ?
C40 C39 H39A 110.2 . . ?
C40 C39 H39B 110.2 . . ?
C39 C40 H40A 109.5 . . ?
C39 C40 H40B 109.5 . . ?
C39 C40 H40C 109.5 . . ?
H40A C40 H40B 109.5 . . ?
H40A C40 H40C 109.5 . . ?
H40B C40 H40C 109.5 . . ?
C34 C41 H41A 109.1 . . ?
C34 C41 H41B 109.1 . . ?
C34 C41 C42 112.41(15) . . ?
H41A C41 H41B 107.9 . . ?
C42 C41 H41A 109.1 . . ?
C42 C41 H41B 109.1 . . ?
C43 C42 C41 120.09(18) . . ?
C43 C42 C47 118.44(18) . . ?
C47 C42 C41 121.44(19) . . ?
C42 C43 H43 119.4 . . ?
C42 C43 C44 121.15(19) . . ?
C44 C43 H43 119.4 . . ?
O9 C44 C43 124.51(18) . . ?
O9 C44 C45 115.38(18) . . ?
C45 C44 C43 120.11(19) . . ?
C44 C45 C1 120.32(18) . . ?
C46 C45 C1 121.03(18) . . ?
C46 C45 C44 118.57(19) . . ?
C45 C46 H46 119.3 . . ?
C47 C46 C45 121.38(19) . . ?
C47 C46 H46 119.3 . . ?
O10 C47 C42 117.31(18) . . ?
O10 C47 C46 122.64(19) . . ?
C46 C47 C42 120.05(19) . . ?
O9 C48 H48A 110.4 . . ?
O9 C48 H48B 110.4 . . ?
O9 C48 C49 106.65(19) . . ?
H48A C48 H48B 108.6 . . ?
C49 C48 H48A 110.4 . . ?
C49 C48 H48B 110.4 . . ?
C48 C49 H49A 109.5 . . ?
C48 C49 H49B 109.5 . . ?
C48 C49 H49C 109.5 . . ?
H49A C49 H49B 109.5 . . ?
H49A C49 H49C 109.5 . . ?
H49B C49 H49C 109.5 . . ?
O10 C50 H50A 110.1 . . ?
O10 C50 H50B 110.1 . . ?
O10 C50 C51 108.1(2) . . ?
H50A C50 H50B 108.4 . . ?
C51 C50 H50A 110.1 . . ?
C51 C50 H50B 110.1 . . ?
C50 C51 H51A 109.5 . . ?
C50 C51 H51B 109.5 . . ?
C50 C51 H51C 109.5 . . ?
H51A C51 H51B 109.5 . . ?
H51A C51 H51C 109.5 . . ?
H51B C51 H51C 109.5 . . ?

loop_
_geom_bond_atom_site_label_1
_geom_bond_atom_site_label_2
_geom_bond_distance
_geom_bond_site_symmetry_2
_geom_bond_publ_flag
Br1 C52 1.949(2) . ?
C52 H52A 0.9900 . ?
C52 H52B 0.9900 . ?
C52 C53 1.485(3) . ?
C53 H53A 0.9900 . ?
C53 H53B 0.9900 . ?
C53 C54 1.505(3) . ?
C54 H54A 0.9900 . ?
C54 H54B 0.9900 . ?
C54 C55 1.517(3) . ?
C55 H55A 0.9900 . ?
C55 H55B 0.9900 . ?
C55 C56 1.522(4) . ?
C56 C56 1.526(5) 3_666 ?
C56 H56A 0.9900 . ?
C56 H56B 0.9900 . ?
O1 C4 1.225(2) . ?
O2 C7 1.228(2) . ?
O3 C11 1.388(3) . ?
O3 C15 1.430(3) . ?
O4 C14 1.373(2) . ?
O4 C17 1.428(2) . ?
O5 C22 1.380(2) . ?
O5 C26 1.425(2) . ?
O6 C25 1.380(2) . ?
O6 C28 1.413(3) . ?
O7 C33 1.378(2) . ?
O7 C37 1.412(3) . ?
O8 C36 1.376(2) . ?
O8 C39 1.426(3) . ?
O9 C44 1.375(2) . ?
O9 C48 1.422(3) . ?
O10 C47 1.383(3) . ?
O10 C50 1.439(3) . ?
C1 H1A 0.9900 . ?
C1 H1B 0.9900 . ?
C1 C2 1.508(3) . ?
C1 C45 1.514(3) . ?
C2 C3 1.340(3) . ?
C2 C7 1.491(3) . ?
C3 H3 0.9500 . ?
C3 C4 1.472(3) . ?
C4 C5 1.486(3) . ?
C5 C6 1.337(3) . ?
C5 C8 1.508(3) . ?
C6 H6 0.9500 . ?
C6 C7 1.468(3) . ?
C8 H8A 0.9900 . ?
C8 H8B 0.9900 . ?
C8 C9 1.517(3) . ?
C9 C10 1.380(3) . ?
C9 C14 1.399(3) . ?
C10 H10 0.9500 . ?
C10 C11 1.391(3) . ?
C11 C12 1.395(3) . ?
C12 C13 1.396(3) . ?
C12 C19 1.519(3) . ?
C13 H13 0.9500 . ?
C13 C14 1.384(3) . ?
C15 H15A 0.9900 . ?
C15 H15B 0.9900 . ?
C15 C16 1.401(5) . ?
C16 H16A 0.9800 . ?
C16 H16B 0.9800 . ?
C16 H16C 0.9800 . ?
C17 H17A 0.9900 . ?
C17 H17B 0.9900 . ?
C17 C18 1.506(3) . ?
C18 H18A 0.9800 . ?
C18 H18B 0.9800 . ?
C18 H18C 0.9800 . ?
C19 H19A 0.9900 . ?
C19 H19B 0.9900 . ?
C19 C20 1.521(2) . ?
C20 C21 1.388(3) . ?
C20 C25 1.393(3) . ?
C21 H21 0.9500 . ?
C21 C22 1.394(3) . ?
C22 C23 1.398(3) . ?
C23 C24 1.388(3) . ?
C23 C30 1.522(2) . ?
C24 H24 0.9500 . ?
C24 C25 1.391(3) . ?
C26 H26A 0.9900 . ?
C26 H26B 0.9900 . ?
C26 C27 1.504(3) . ?
C27 H27A 0.9800 . ?
C27 H27B 0.9800 . ?
C27 H27C 0.9800 . ?
C28 H28A 0.9900 . ?
C28 H28B 0.9900 . ?
C28 C29 1.511(3) . ?
C29 H29A 0.9800 . ?
C29 H29B 0.9800 . ?
C29 H29C 0.9800 . ?
C30 H30A 0.9900 . ?
C30 H30B 0.9900 . ?
C30 C31 1.516(3) . ?
C31 C32 1.389(3) . ?
C31 C36 1.402(3) . ?
C32 H32 0.9500 . ?
C32 C33 1.388(3) . ?
C33 C34 1.400(3) . ?
C34 C35 1.385(3) . ?
C34 C41 1.516(3) . ?
C35 H35 0.9500 . ?
C35 C36 1.397(3) . ?
C37 H37A 0.9900 . ?
C37 H37B 0.9900 . ?
C37 C38 1.513(3) . ?
C38 H38A 0.9800 . ?
C38 H38B 0.9800 . ?
C38 H38C 0.9800 . ?
C39 H39A 0.9900 . ?
C39 H39B 0.9900 . ?
C39 C40 1.507(3) . ?
C40 H40A 0.9800 . ?
C40 H40B 0.9800 . ?
C40 H40C 0.9800 . ?
C41 H41A 0.9900 . ?
C41 H41B 0.9900 . ?
C41 C42 1.520(3) . ?
C42 C43 1.393(3) . ?
C42 C47 1.398(3) . ?
C43 H43 0.9500 . ?
C43 C44 1.394(3) . ?
C44 C45 1.392(3) . ?
C45 C46 1.390(3) . ?
C46 H46 0.9500 . ?
C46 C47 1.389(3) . ?
C48 H48A 0.9900 . ?
C48 H48B 0.9900 . ?
C48 C49 1.516(3) . ?
C49 H49A 0.9800 . ?
C49 H49B 0.9800 . ?
C49 H49C 0.9800 . ?
C50 H50A 0.9900 . ?
C50 H50B 0.9900 . ?
C50 C51 1.501(4) . ?
C51 H51A 0.9800 . ?
C51 H51B 0.9800 . ?
C51 H51C 0.9800 . ?
